data_2006907
loop_
_publ_author_name
'Paix\~ao, J. A.'
'Andrade, L. C. R.'
'de Almeida, M. J.'
'Costa, M. M. R. R.'
'Tavares da Silva, E. J.'
'S\'a e Melo, M. L.'
'Campos Neves, A. S.'

_publ_section_title
;
 3\a,4\b-Dihydroxy-5\a-androstan-17-one
;
_journal_issue 1
_journal_name_full 'Acta Crystallographica Section C'
_journal_page_first 89
_journal_page_last 91
_journal_paper_doi 10.1107/S0108270197009505
_journal_volume 54
_journal_year 1998
_chemical_formula_moiety 'C19 H30 O3'
_chemical_formula_structural 'C19 H30 O3'
_chemical_formula_sum 'C19 H30 O3'
_chemical_formula_weight 306.43
_chemical_melting_point 506.1(10)
_chemical_name_systematic
;
 \3a,\4b-Dihydroxy-5\a-androstan-17-one
;
_space_group_IT_number 19
_symmetry_cell_setting orthorhombic
_symmetry_space_group_name_Hall 'P 2ac 2ab'
_symmetry_space_group_name_H-M 'P 21 21 21'
_audit_creation_method SHELXL
_cell_angle_alpha 90.00
_cell_angle_beta 90.00
_cell_angle_gamma 90.00
_cell_formula_units_Z 4
_cell_length_a 6.068(2)
_cell_length_b 11.118(3)
_cell_length_c 24.925(5)
_cell_measurement_reflns_used 25
_cell_measurement_temperature 293(2)
_cell_measurement_theta_max 15
_cell_measurement_theta_min 8
_cell_volume 1681.5(8)
_computing_cell_refinement 'CAD-4 Software'
_computing_data_collection 'CAD-4 Software (Enraf Nonius, 1989)'
_computing_data_reduction 'SDP-Plus (Frenz, 1985)'
_computing_molecular_graphics 'ORTEPII (Johnson, 1976)'
_computing_publication_material SHELXL93
_computing_structure_refinement 'SHELXL93 (Sheldrick, 1993)'
_computing_structure_solution 'MULTAN11/82 (Main et al., 1982)'
_diffrn_ambient_temperature 293(2)
_diffrn_measurement_device 'Enraf-Nonius CAD-4'
_diffrn_measurement_method 'profile method from \w-2\q'
_diffrn_radiation_monochromator graphite
_diffrn_radiation_source 'fine-focus sealed tube'
_diffrn_radiation_type MoK\a
_diffrn_radiation_wavelength 0.70930
_diffrn_reflns_av_R_equivalents 0.029
_diffrn_reflns_av_sigmaI/netI 0.0358
_diffrn_reflns_limit_h_max 7
_diffrn_reflns_limit_h_min 0
_diffrn_reflns_limit_k_max 13
_diffrn_reflns_limit_k_min -13
_diffrn_reflns_limit_l_max 29
_diffrn_reflns_limit_l_min -29
_diffrn_reflns_number 7399
_diffrn_reflns_theta_max 25.0
_diffrn_reflns_theta_min 5.03
_diffrn_standards_decay_% 2
_diffrn_standards_interval_count 120
_diffrn_standards_number 3
_exptl_absorpt_coefficient_mu 0.080
_exptl_absorpt_correction_type none
_exptl_crystal_colour 'colourless transparent'
_exptl_crystal_density_diffrn 1.210
_exptl_crystal_density_method 'not measured'
_exptl_crystal_description prismatic
_exptl_crystal_F_000 672
_exptl_crystal_size_max 0.49
_exptl_crystal_size_mid 0.32
_exptl_crystal_size_min 0.24
_refine_diff_density_max .194
_refine_diff_density_min -.123
_refine_ls_extinction_method none
_refine_ls_goodness_of_fit_all 1.056
_refine_ls_goodness_of_fit_obs 1.078
_refine_ls_hydrogen_treatment 'H atoms riding'
_refine_ls_matrix_type full
_refine_ls_number_parameters 203
_refine_ls_number_reflns 2922
_refine_ls_number_restraints 0
_refine_ls_restrained_S_all 1.056
_refine_ls_restrained_S_obs 1.078
_refine_ls_R_factor_all 0.064
_refine_ls_R_factor_obs .034
_refine_ls_shift/esd_max 0.000
_refine_ls_shift/esd_mean 0.000
_refine_ls_structure_factor_coef Fsqd
_refine_ls_weighting_details 'w = 1/[\s^2^(Fo^2^)+(0.0422P)^2^+0.2017P] where P = (Fo^2^+2Fc^2^)/3'
_refine_ls_weighting_scheme calc
_refine_ls_wR_factor_all 0.089
_refine_ls_wR_factor_obs .078
_reflns_number_observed 2202
_reflns_number_total 2922
_reflns_observed_criterion >2sigma(I)
_cod_data_source_file bs1035.cif
_cod_data_source_block and6
_cod_depositor_comments
;
The following automatic conversions were performed:

'_chemical_melting_point' value '233(1)_C' was changed to '506.1(10)'
- it was converted from degrees Celsius(C) to Kelvins(K).

Automatic conversion script
Id: cif_fix_values 1646 2011-03-28 12:23:43Z adriana 

The following automatic conversions were performed:

'_chemical_melting_point' value '233(1)_C' was changed to '506.1(10)'
- it was converted from degrees Celsius(C) to Kelvins(K).

Automatic conversion script
Id: cif_fix_values 1715 2011-07-08 13:25:40Z adriana 

The following automatic conversions were performed:

'_refine_ls_weighting_scheme' value 'calc w =
1/[\s^2^(Fo^2^)+(0.0422P)^2^+0.2017P] where P = (Fo^2^+2Fc^2^)/3' was
changed to 'calc'. New tag '_refine_ls_weighting_details' was
created. The value of the new tag was set to 'w =
1/[\s^2^(Fo^2^)+(0.0422P)^2^+0.2017P] where P = (Fo^2^+2Fc^2^)/3'.

Automatic conversion script
Id: cif_fix_values 3143 2015-03-26 13:38:13Z robertas 
;
_cod_original_cell_volume 1681.4(8)
_cod_database_code 2006907

loop_
_symmetry_equiv_pos_as_xyz
'x, y, z'
'-x+1/2, -y, z+1/2'
'-x, y+1/2, -z+1/2'
'x+1/2, -y+1/2, -z'

loop_
_atom_site_aniso_label
_atom_site_aniso_U_11
_atom_site_aniso_U_22
_atom_site_aniso_U_33
_atom_site_aniso_U_12
_atom_site_aniso_U_13
_atom_site_aniso_U_23
C1 .0329(9) .0520(11) .0401(10) .0031(9) .0067(8) -.0004(9)
C2 .0413(11) .0622(13) .0427(11) -.0059(10) .0048(9) .0112(10)
C3 .0361(10) .0466(11) .0534(12) -.0002(9) -.0025(9) .0113(10)
C4 .0317(9) .0427(10) .0446(10) .0052(8) -.0052(9) .0017(9)
C5 .0270(9) .0398(10) .0345(9) .0039(8) -.0012(8) .0011(8)
C6 .0399(11) .0436(11) .0420(10) .0080(9) .0107(9) -.0043(9)
C7 .0463(11) .0453(11) .0371(10) .0015(10) .0141(10) -.0008(8)
C8 .0351(10) .0409(10) .0313(9) .0016(9) .0028(8) -.0011(8)
C9 .0304(9) .0418(10) .0331(9) .0065(8) -.0001(8) -.0022(8)
C10 .0276(9) .0428(10) .0307(9) .0033(8) .0023(8) .0017(7)
C11 .0498(12) .0489(12) .0464(11) .0109(10) .0126(10) -.0021(9)
C12 .0535(13) .0460(11) .0601(13) .0129(10) .0023(11) -.0037(11)
C13 .0496(12) .0401(10) .0386(10) .0058(9) -.0073(10) -.0018(8)
C14 .0442(11) .0403(10) .0366(10) -.0006(9) -.0029(9) -.0008(8)
C15 .080(2) .0499(12) .0452(12) -.0063(13) .0125(12) .0052(10)
C16 .100(2) .0486(13) .0530(13) -.0108(13) -.0089(13) .0097(11)
C17 .0735(15) .0343(10) .0567(13) -.0002(12) -.0256(12) -.0034(10)
C18 .0618(13) .0499(12) .0501(12) .0037(11) -.0144(11) -.0060(10)
C19 .0395(11) .0498(11) .0378(10) .0010(9) -.0024(9) .0030(9)
O3 .0339(7) .0572(9) .0668(10) -.0021(6) -.0068(7) -.0035(8)
O4 .0345(7) .0574(8) .0621(8) .0091(7) -.0044(7) .0126(8)
O17 .1115(15) .0552(9) .0779(11) .0275(11) -.0277(11) .0026(9)

loop_
_atom_site_label
_atom_site_fract_x
_atom_site_fract_y
_atom_site_fract_z
_atom_site_U_iso_or_equiv
_atom_site_thermal_displace_type
_atom_site_calc_flag
_atom_site_refinement_flags
_atom_site_occupancy
_atom_site_disorder_group
_atom_site_type_symbol
C1 .1519(3) .6033(2) .69520(7) .0416(4) Uani d . 1 . C
H1A .1232(3) .6570(2) .72508(7) .062 Uiso calc R 1 . H
H1B .0280(3) .6089(2) .67076(7) .062 Uiso calc R 1 . H
C2 .1668(3) .4747(2) .71630(8) .0487(5) Uani d . 1 . C
H2A .2783(3) .4713(2) .74415(8) .073 Uiso calc R 1 . H
H2B .0268(3) .4529(2) .73238(8) .073 Uiso calc R 1 . H
C3 .2228(3) .3844(2) .67335(8) .0454(5) Uani d . 1 . C
H3 .2444(3) .3053(2) .68992(8) .068 Uiso calc R 1 . H
C4 .4317(3) .4203(2) .64386(8) .0396(4) Uani d . 1 . C
H4 .4498(3) .3668(2) .61291(8) .059 Uiso calc R 1 . H
C5 .4181(3) .5496(2) .62343(7) .0338(4) Uani d . 1 . C
H5 .2926(3) .5499(2) .59869(7) .051 Uiso calc R 1 . H
C6 .6145(3) .5843(2) .58907(7) .0418(5) Uani d . 1 . C
H6A .6405(3) .5220(2) .56254(7) .063 Uiso calc R 1 . H
H6B .7447(3) .5902(2) .61150(7) .063 Uiso calc R 1 . H
C7 .5762(3) .7041(2) .56068(7) .0429(5) Uani d . 1 . C
H7A .4633(3) .6935(2) .53352(7) .064 Uiso calc R 1 . H
H7B .7109(3) .7280(2) .54269(7) .064 Uiso calc R 1 . H
C8 .5053(3) .8044(2) .59895(7) .0357(4) Uani d . 1 . C
H8 .6306(3) .8251(2) .62197(7) .054 Uiso calc R 1 . H
C9 .3118(3) .7642(2) .63490(7) .0351(4) Uani d . 1 . C
H9 .1902(3) .7453(2) .61042(7) .053 Uiso calc R 1 . H
C10 .3608(3) .6459(2) .66599(6) .0337(4) Uani d . 1 . C
C11 .2285(3) .8672(2) .67067(8) .0484(5) Uani d . 1 . C
H11A .0978(3) .8406(2) .68969(8) .073 Uiso calc R 1 . H
H11B .3404(3) .8860(2) .69717(8) .073 Uiso calc R 1 . H
C12 .1732(3) .9813(2) .63926(9) .0532(5) Uani d . 1 . C
H12A .0465(3) .9664(2) .61647(9) .080 Uiso calc R 1 . H
H12B .1350(3) 1.0451(2) .66411(9) .080 Uiso calc R 1 . H
C13 .3668(3) 1.0208(2) .60495(7) .0427(5) Uani d . 1 . C
C14 .4355(3) .9160(2) .56834(7) .0404(5) Uani d . 1 . C
H14 .3023(3) .8931(2) .54856(7) .061 Uiso calc R 1 . H
C15 .5885(4) .9745(2) .52700(8) .0585(6) Uani d . 1 . C
H15A .5948(4) .9276(2) .49424(8) .088 Uiso calc R 1 . H
H15B .7365(4) .9838(2) .54116(8) .088 Uiso calc R 1 . H
C16 .4792(5) 1.0977(2) .51716(9) .0670(7) Uani d . 1 . C
H16A .5889(5) 1.1612(2) .51659(9) .101 Uiso calc R 1 . H
H16B .4007(5) 1.0980(2) .48326(9) .101 Uiso calc R 1 . H
C17 .3213(4) 1.1153(2) .56339(9) .0548(6) Uani d . 1 . C
C18 .5569(4) 1.0702(2) .63951(8) .0539(5) Uani d . 1 . C
H18A .6119(16) 1.0075(4) .6624(4) .081 Uiso calc R 1 . H
H18B .5041(7) 1.1356(9) .6611(4) .081 Uiso calc R 1 . H
H18C .6732(11) 1.0982(12) .61658(8) .081 Uiso calc R 1 . H
C19 .5445(3) .6664(2) .70722(7) .0424(5) Uani d . 1 . C
H19A .4948(8) .7222(9) .7340(3) .064 Uiso calc R 1 . H
H19B .6722(8) .6984(11) .68950(11) .064 Uiso calc R 1 . H
H19C .5816(15) .5913(3) .7240(4) .064 Uiso calc R 1 . H
O3 .0405(2) .37840(13) .63684(6) .0526(4) Uani d . 1 . O
H3A .059(2) .3223(15) .6160(7) .079 Uiso calc R 1 . H
O4 .6084(2) .39824(13) .68047(5) .0513(4) Uani d . 1 . O
H4A .7263(3) .404(3) .6646(3) .077 Uiso calc R 1 . H
O17 .1794(3) 1.1922(2) .56542(7) .0815(6) Uani d . 1 . O

loop_
_atom_type_symbol
_atom_type_description
_atom_type_scat_dispersion_real
_atom_type_scat_dispersion_imag
_atom_type_scat_source
C C .0033 .0016 'International Tables Vol C Tables 4.2.6.8 and 6.1.1.4'
O O .0106 .0060 'International Tables Vol C Tables 4.2.6.8 and 6.1.1.4'
H H .0000 .0000 'International Tables Vol C Tables 4.2.6.8 and 6.1.1.4'

loop_
_geom_angle_atom_site_label_1
_geom_angle_atom_site_label_2
_geom_angle_atom_site_label_3
_geom_angle
C2 C1 C10 113.8(2)
C3 C2 C1 113.1(2)
O3 C3 C2 107.9(2)
O3 C3 C4 110.42(15)
C2 C3 C4 110.9(2)
O4 C4 C3 105.77(14)
O4 C4 C5 114.53(15)
C3 C4 C5 111.32(14)
C6 C5 C4 112.62(15)
C6 C5 C10 112.83(14)
C4 C5 C10 115.78(14)
C19 C10 C1 109.14(14)
C19 C10 C5 113.52(14)
C1 C10 C5 107.27(14)
C19 C10 C9 110.34(15)
C1 C10 C9 109.83(14)
C5 C10 C9 106.65(13)
C11 C9 C8 111.8(2)
C11 C9 C10 113.84(14)
C8 C9 C10 112.86(14)
C14 C8 C7 111.17(14)
C14 C8 C9 108.44(14)
C7 C8 C9 111.40(15)
C6 C7 C8 112.97(14)
C5 C6 C7 111.32(15)
C12 C11 C9 113.2(2)
C13 C12 C11 111.1(2)
C17 C13 C12 116.7(2)
C17 C13 C14 99.82(14)
C12 C13 C14 108.9(2)
C17 C13 C18 105.9(2)
C12 C13 C18 111.6(2)
C14 C13 C18 113.5(2)
C8 C14 C15 121.1(2)
C8 C14 C13 113.40(14)
C15 C14 C13 104.0(2)
C14 C15 C16 102.9(2)
C17 C16 C15 105.4(2)
O17 C17 C13 126.4(2)
O17 C17 C16 124.9(2)
C13 C17 C16 108.6(2)

loop_
_geom_bond_atom_site_label_1
_geom_bond_atom_site_label_2
_geom_bond_site_symmetry_2
_geom_bond_distance
_geom_bond_publ_flag
C1 C2 . 1.526(3) ?
C1 C10 . 1.537(2) ?
C2 C3 . 1.507(3) yes
C3 O3 . 1.434(2) yes
C3 C4 . 1.519(3) yes
C4 O4 . 1.429(2) yes
C4 C5 . 1.528(2) ?
C5 C6 . 1.517(2) ?
C5 C10 . 1.547(2) ?
C10 C19 . 1.533(2) ?
C10 C9 . 1.555(2) ?
C9 C11 . 1.537(3) ?
C9 C8 . 1.543(2) ?
C8 C14 . 1.517(3) ?
C8 C7 . 1.529(2) ?
C7 C6 . 1.526(3) ?
C11 C12 . 1.527(3) ?
C12 C13 . 1.518(3) ?
C13 C17 . 1.501(3) yes
C13 C14 . 1.538(3) ?
C13 C18 . 1.541(3) ?
C14 C15 . 1.532(3) ?
C15 C16 . 1.542(3) ?
C16 C17 . 1.511(3) yes
O17 C17 . 1.215(3) yes

loop_
_geom_torsion_atom_site_label_1
_geom_torsion_atom_site_label_2
_geom_torsion_atom_site_label_3
_geom_torsion_atom_site_label_4
_geom_torsion
_geom_torsion_publ_flag
C10 C1 C2 C3 -55.6(2) ?
C1 C2 C3 O3 -67.0(2) ?
C1 C2 C3 C4 54.1(2) ?
O3 C3 C4 O4 -167.7(2) ?
C2 C3 C4 O4 72.7(2) ?
O3 C3 C4 C5 67.3(2) ?
C2 C3 C4 C5 -52.3(2) ?
O4 C4 C5 C6 65.8(2) ?
C3 C4 C5 C6 -174.31(15) ?
O4 C4 C5 C10 -66.2(2) ?
C3 C4 C5 C10 53.8(2) ?
C2 C1 C10 C19 -72.0(2) ?
C2 C1 C10 C5 51.4(2) ?
C2 C1 C10 C9 166.93(15) ?
C6 C5 C10 C19 -62.9(2) ?
C4 C5 C10 C19 68.9(2) ?
C6 C5 C10 C1 176.47(14) ?
C4 C5 C10 C1 -51.7(2) ?
C6 C5 C10 C9 58.8(2) ?
C4 C5 C10 C9 -169.34(14) ?
C19 C10 C9 C11 -62.1(2) ?
C1 C10 C9 C11 58.2(2) ?
C5 C10 C9 C11 174.14(15) ?
C19 C10 C9 C8 66.7(2) ?
C1 C10 C9 C8 -172.98(15) ?
C5 C10 C9 C8 -57.0(2) ?
C11 C9 C8 C14 -53.2(2) ?
C10 C9 C8 C14 176.89(14) ?
C11 C9 C8 C7 -175.9(2) ?
C10 C9 C8 C7 54.2(2) ?
C14 C8 C7 C6 -171.3(2) ?
C9 C8 C7 C6 -50.2(2) ?
C4 C5 C6 C7 169.15(15) ?
C10 C5 C6 C7 -57.5(2) ?
C8 C7 C6 C5 51.9(2) ?
C8 C9 C11 C12 52.7(2) ?
C10 C9 C11 C12 -177.9(2) ?
C9 C11 C12 C13 -53.8(2) ?
C11 C12 C13 C17 167.4(2) ?
C11 C12 C13 C14 55.4(2) ?
C11 C12 C13 C18 -70.7(2) ?
C7 C8 C14 C15 -54.2(2) ?
C9 C8 C14 C15 -177.0(2) ?
C7 C8 C14 C13 -178.9(2) ?
C9 C8 C14 C13 58.3(2) ?
C17 C13 C14 C8 177.1(2) ?
C12 C13 C14 C8 -60.1(2) ?
C18 C13 C14 C8 64.9(2) ?
C17 C13 C14 C15 43.7(2) yes
C12 C13 C14 C15 166.5(2) ?
C18 C13 C14 C15 -68.6(2) ?
C8 C14 C15 C16 -166.5(2) ?
C13 C14 C15 C16 -37.6(2) yes
C14 C15 C16 C17 16.3(2) yes
C12 C13 C17 O17 27.9(3) ?
C14 C13 C17 O17 145.0(2) ?
C18 C13 C17 O17 -97.0(3) ?
C12 C13 C17 C16 -150.8(2) ?
C14 C13 C17 C16 -33.7(2) yes
C18 C13 C17 C16 84.3(2) ?
C15 C16 C17 O17 -167.5(2) ?
C15 C16 C17 C13 11.3(2) yes

loop_
_cod_related_entry_id
_cod_related_entry_database
_cod_related_entry_code
1 ChemSpider 9284696
